data_4003646
loop_
_publ_author_name
'Gao, Hong-Qiang'
'Wei, Wen-Juan'
'Tan, Yu-Hui'
'Tang, Yun-Zhi'

_publ_section_title
;
 Phase Transition and Negative Thermal Expansion in Guanidinium
 Magnesium-Hypophosphite Hybrid Perovskite
;
_journal_name_full 'Chemistry of Materials'
_journal_paper_doi 10.1021/acs.chemmater.0c01654
_journal_year 2020
_chemical_formula_moiety '0.11(H24 Mg4 O24 P12), 0.44(C H6 N3)'
_chemical_formula_sum 'C2 H24 Mg2 N6 O12 P6'
_chemical_formula_weight 558.71
_space_group_crystal_system triclinic
_space_group_IT_number 2
_space_group_name_Hall '-P 1'
_space_group_name_H-M_alt 'P -1'
_atom_sites_solution_hydrogens mixed
_atom_sites_solution_primary direct
_audit_creation_method SHELXL-2014/7
_cell_angle_alpha 105.5844(7)
_cell_angle_beta 90.9564(7)
_cell_angle_gamma 118.5167(9)
_cell_formula_units_Z 2
_cell_length_a 8.98254(9)
_cell_length_b 9.07534(7)
_cell_length_c 15.60122(14)
_cell_measurement_reflns_used 9426
_cell_measurement_temperature 280(2)
_cell_measurement_theta_max 73.6210
_cell_measurement_theta_min 5.6750
_cell_volume 1060.52(2)
_computing_cell_refinement 'CrysAlisPro 1.171.39.28b (Rigaku OD, 2015)'
_computing_data_collection 'CrysAlisPro 1.171.39.28b (Rigaku OD, 2015)'
_computing_data_reduction 'CrysAlisPro 1.171.39.28b (Rigaku OD, 2015)'
_computing_molecular_graphics 'Olex2 (Dolomanov et al., 2009)'
_computing_publication_material 'Olex2 (Dolomanov et al., 2009)'
_computing_structure_refinement 'SHELXL-2014/7 (Sheldrick, 2014)'
_computing_structure_solution 'ShelXT (Sheldrick, 2015)'
_diffrn_ambient_temperature 280(2)
_diffrn_measured_fraction_theta_full 0.993
_diffrn_measured_fraction_theta_max 0.960
_diffrn_measurement_device_type 'XtaLAB AFC12 (RINC): Kappa single'
_diffrn_measurement_method '\w scans'
_diffrn_radiation_type CuK\a
_diffrn_radiation_wavelength 1.54184
_diffrn_reflns_av_R_equivalents 0.0229
_diffrn_reflns_av_unetI/netI 0.0231
_diffrn_reflns_Laue_measured_fraction_full 0.993
_diffrn_reflns_Laue_measured_fraction_max 0.960
_diffrn_reflns_limit_h_max 11
_diffrn_reflns_limit_h_min -10
_diffrn_reflns_limit_k_max 7
_diffrn_reflns_limit_k_min -11
_diffrn_reflns_limit_l_max 19
_diffrn_reflns_limit_l_min -19
_diffrn_reflns_number 10598
_diffrn_reflns_point_group_measured_fraction_full 0.993
_diffrn_reflns_point_group_measured_fraction_max 0.960
_diffrn_reflns_theta_full 67.684
_diffrn_reflns_theta_max 73.821
_diffrn_reflns_theta_min 5.666
_diffrn_source 'fine-focus sealed X-ray tube'
_exptl_absorpt_coefficient_mu 5.918
_exptl_absorpt_correction_T_max 1.00000
_exptl_absorpt_correction_T_min 0.50966
_exptl_absorpt_correction_type multi-scan
_exptl_absorpt_process_details
;
CrysAlisPro 1.171.39.28b (Rigaku Oxford Diffraction, 2015)
Empirical absorption correction using spherical harmonics,
 implemented in SCALE3 ABSPACK scaling algorithm.
;
_exptl_crystal_density_diffrn 1.750
_exptl_crystal_description block
_exptl_crystal_F_000 576.0
_refine_diff_density_max 1.267
_refine_diff_density_min -0.611
_refine_diff_density_rms 0.096
_refine_ls_extinction_coef 0.0203(7)
_refine_ls_extinction_expression Fc^*^=kFc[1+0.001xFc^2^\l^3^/sin(2\q)]^-1/4^
_refine_ls_extinction_method 'SHELXL-2014/7 (Sheldrick 2014'
_refine_ls_goodness_of_fit_ref 1.087
_refine_ls_hydrogen_treatment mixed
_refine_ls_matrix_type full
_refine_ls_number_parameters 305
_refine_ls_number_reflns 4145
_refine_ls_number_restraints 0
_refine_ls_restrained_S_all 1.087
_refine_ls_R_factor_all 0.0375
_refine_ls_R_factor_gt 0.0372
_refine_ls_shift/su_max 0.001
_refine_ls_shift/su_mean 0.000
_refine_ls_structure_factor_coef Fsqd
_refine_ls_weighting_details 'w=1/[\s^2^(Fo^2^)+(0.0514P)^2^+1.4168P] where P=(Fo^2^+2Fc^2^)/3'
_refine_ls_weighting_scheme calc
_refine_ls_wR_factor_gt 0.0977
_refine_ls_wR_factor_ref 0.0980
_reflns_Friedel_coverage 0.000
_reflns_number_gt 4129
_reflns_number_total 4145
_reflns_threshold_expression 'I > 2\s(I)'
_cod_data_source_file exp_38_02_280_00.cif
_cod_data_source_block exp_38_02_280_00
_cod_original_cell_volume 1060.518(18)
_cod_database_code 4003646
_shelx_shelxl_version_number 2014/7
_shelx_space_group_comment
;
The symmetry employed for this shelxl refinement is uniquely defined
by the following loop, which should always be used as a source of
symmetry information in preference to the above space-group names.
They are only intended as comments.
;

loop_
_space_group_symop_operation_xyz
'x, y, z'
'-x, -y, -z'

loop_
_atom_site_label
_atom_site_type_symbol
_atom_site_fract_x
_atom_site_fract_y
_atom_site_fract_z
_atom_site_U_iso_or_equiv
_atom_site_adp_type
_atom_site_occupancy
_atom_site_site_symmetry_order
_atom_site_calc_flag
_atom_site_refinement_flags_posn
_atom_site_refinement_flags_adp
_atom_site_refinement_flags_occupancy
_atom_site_disorder_assembly
_atom_site_disorder_group
P1 P 1.15195(7) 0.72154(7) 0.83682(4) 0.01658(15) Uani 1 1 d . . . . .
P2 P 0.87389(7) 0.21550(7) 0.65591(4) 0.01705(15) Uani 1 1 d . . . . .
P3 P 0.46816(8) 0.20731(8) 0.85635(4) 0.02344(17) Uani 1 1 d . . . . .
P5 P 0.32892(7) 0.35815(8) 0.65735(4) 0.02371(17) Uani 1 1 d . . . . .
P4 P 0.61470(7) -0.24272(8) 0.85742(4) 0.02278(16) Uani 1 1 d . . . . .
Mg3 Mg 0.0000 0.0000 0.5000 0.0112(2) Uani 1 2 d S . P . .
Mg1 Mg 0.73906(8) 0.48373(8) 0.75124(4) 0.01132(17) Uani 1 1 d . . . . .
Mg2 Mg 0.5000 0.0000 1.0000 0.0122(2) Uani 1 2 d S . P . .
O2 O 0.97914(19) 0.5581(2) 0.82178(10) 0.0180(3) Uani 1 1 d . . . . .
O4 O 0.8328(2) 0.0592(2) 0.57478(10) 0.0177(3) Uani 1 1 d . . . . .
O1 O 1.2797(2) 0.7642(2) 0.91603(11) 0.0206(3) Uani 1 1 d . . . . .
O8 O 0.7579(2) -0.2791(2) 0.83376(11) 0.0196(3) Uani 1 1 d . . . . .
O3 O 0.7267(2) 0.2463(2) 0.67842(11) 0.0196(3) Uani 1 1 d . . . . .
O5 O 0.6070(2) 0.3733(2) 0.84428(12) 0.0271(4) Uani 1 1 d . . . . .
O9 O 0.5146(2) 0.4130(2) 0.67129(12) 0.0276(4) Uani 1 1 d . . . . .
O7 O 0.6599(2) -0.0900(2) 0.94059(13) 0.0306(4) Uani 1 1 d . . . . .
O10 O 0.2037(2) 0.1714(2) 0.60494(12) 0.0288(4) Uani 1 1 d . . . . .
O6 O 0.5207(3) 0.1102(3) 0.89970(15) 0.0397(5) Uani 1 1 d . . . . .
N3 N 0.9130(3) 0.2733(3) 0.89642(14) 0.0269(5) Uani 1 1 d . . . . .
H3C H 0.9294 0.3504 0.8700 0.032 Uiso 1 1 calc R U . . .
H3D H 0.8147 0.1783 0.8848 0.032 Uiso 1 1 calc R U . . .
N2 N 1.0157(3) 0.1780(3) 0.99239(14) 0.0220(4) Uani 1 1 d . . . . .
H2C H 0.9191 0.0806 0.9787 0.026 Uiso 1 1 calc R U . . .
H2D H 1.0976 0.1958 1.0305 0.026 Uiso 1 1 calc R U . . .
N1 N 1.1910(3) 0.4471(3) 0.97334(15) 0.0291(5) Uani 1 1 d . . . . .
H1C H 1.2084 0.5248 0.9472 0.035 Uiso 1 1 calc R U . . .
H1D H 1.2722 0.4641 1.0115 0.035 Uiso 1 1 calc R U . . .
C1 C 1.0385(3) 0.3008(3) 0.95476(14) 0.0184(4) Uani 1 1 d . . . . .
N5 N 0.3782(3) -0.0539(3) 0.60452(15) 0.0280(5) Uani 1 1 d . . . . .
H5C H 0.2938 -0.0403 0.6217 0.034 Uiso 1 1 calc R U . . .
H5D H 0.4823 0.0297 0.6265 0.034 Uiso 1 1 calc R U . . .
N6 N 0.1870(2) -0.3317(3) 0.51078(14) 0.0219(4) Uani 1 1 d . . . . .
H6C H 0.1031 -0.3174 0.5282 0.026 Uiso 1 1 calc R U . . .
H6D H 0.1665 -0.4291 0.4716 0.026 Uiso 1 1 calc R U . . .
N4 N 0.4763(3) -0.2296(3) 0.52009(16) 0.0289(5) Uani 1 1 d . . . . .
H4C H 0.5808 -0.1489 0.5436 0.035 Uiso 1 1 calc R U . . .
H4D H 0.4552 -0.3273 0.4809 0.035 Uiso 1 1 calc R U . . .
C2 C 0.3478(3) -0.2035(3) 0.54425(15) 0.0190(4) Uani 1 1 d . . . . .
O11 O 0.0472(2) 0.1978(2) 0.44238(12) 0.0248(4) Uani 1 1 d . . . . .
P6 P 0.11790(8) 0.23034(8) 0.35886(4) 0.02129(16) Uani 1 1 d . . . . .
O12 O 0.1320(2) 0.3904(2) 0.34067(11) 0.0195(3) Uani 1 1 d . . . . .
H2A H 0.941(4) 0.204(4) 0.726(2) 0.029(8) Uiso 1 1 d . . . . .
H3A H 0.360(5) 0.246(5) 0.903(3) 0.059(12) Uiso 1 1 d . . . . .
H5A H 0.307(5) 0.470(5) 0.623(3) 0.054(11) Uiso 1 1 d . . . . .
H1A H 1.222(4) 0.712(4) 0.767(2) 0.025(7) Uiso 1 1 d . . . . .
H1B H 1.134(4) 0.858(4) 0.8448(19) 0.026(7) Uiso 1 1 d . . . . .
H2B H 1.009(4) 0.358(4) 0.643(2) 0.031(8) Uiso 1 1 d . . . . .
H6A H 0.011(5) 0.081(5) 0.291(3) 0.059(11) Uiso 1 1 d . . . . .
H4A H 0.549(5) -0.223(5) 0.790(3) 0.060(12) Uiso 1 1 d . . . . .
H4B H 0.479(4) -0.381(4) 0.866(2) 0.037(9) Uiso 1 1 d . . . . .
H3B H 0.366(5) 0.103(5) 0.778(2) 0.045(10) Uiso 1 1 d . . . . .
H5B H 0.281(4) 0.391(4) 0.733(2) 0.040(9) Uiso 1 1 d . . . . .
H6B H 0.266(5) 0.250(5) 0.362(3) 0.058(11) Uiso 1 1 d . . . . .

loop_
_atom_site_aniso_label
_atom_site_aniso_U_11
_atom_site_aniso_U_22
_atom_site_aniso_U_33
_atom_site_aniso_U_23
_atom_site_aniso_U_13
_atom_site_aniso_U_12
P1 0.0130(3) 0.0154(3) 0.0189(3) 0.0059(2) 0.0024(2) 0.0049(2)
P2 0.0156(3) 0.0180(3) 0.0170(3) -0.0004(2) 0.0015(2) 0.0110(2)
P3 0.0181(3) 0.0230(3) 0.0277(3) 0.0151(3) 0.0033(2) 0.0056(3)
P5 0.0134(3) 0.0198(3) 0.0299(3) -0.0049(2) -0.0024(2) 0.0090(2)
P4 0.0166(3) 0.0208(3) 0.0250(3) -0.0068(2) -0.0018(2) 0.0122(2)
Mg3 0.0117(4) 0.0102(4) 0.0119(4) 0.0027(3) 0.0035(3) 0.0059(4)
Mg1 0.0105(3) 0.0100(3) 0.0136(3) 0.0032(3) 0.0037(3) 0.0055(3)
Mg2 0.0122(5) 0.0112(5) 0.0135(4) 0.0034(4) 0.0033(4) 0.0063(4)
O2 0.0130(7) 0.0158(7) 0.0219(8) 0.0054(6) -0.0011(6) 0.0050(6)
O4 0.0173(7) 0.0161(7) 0.0195(7) 0.0014(6) 0.0064(6) 0.0102(6)
O1 0.0144(7) 0.0162(8) 0.0246(8) 0.0026(6) -0.0013(6) 0.0049(6)
O8 0.0182(8) 0.0166(8) 0.0225(8) 0.0006(6) 0.0047(6) 0.0104(6)
O3 0.0160(7) 0.0143(7) 0.0260(8) -0.0005(6) 0.0056(6) 0.0089(6)
O5 0.0311(9) 0.0216(9) 0.0287(9) 0.0140(7) 0.0134(7) 0.0098(8)
O9 0.0142(8) 0.0294(9) 0.0310(9) 0.0007(7) -0.0026(7) 0.0093(7)
O7 0.0182(8) 0.0245(9) 0.0357(10) -0.0110(8) 0.0026(7) 0.0111(7)
O10 0.0194(8) 0.0252(9) 0.0281(9) -0.0038(7) -0.0050(7) 0.0073(7)
O6 0.0411(11) 0.0392(11) 0.0452(12) 0.0299(10) 0.0073(9) 0.0164(10)
N3 0.0272(11) 0.0289(11) 0.0263(10) 0.0135(9) 0.0030(8) 0.0127(9)
N2 0.0209(10) 0.0185(10) 0.0252(10) 0.0077(8) -0.0003(8) 0.0086(8)
N1 0.0269(11) 0.0215(10) 0.0336(11) 0.0107(9) 0.0026(9) 0.0072(9)
C1 0.0228(11) 0.0189(11) 0.0151(10) 0.0026(8) 0.0073(8) 0.0128(9)
N5 0.0207(10) 0.0231(10) 0.0317(11) -0.0023(9) 0.0005(8) 0.0102(9)
N6 0.0177(9) 0.0187(10) 0.0270(10) 0.0036(8) 0.0061(8) 0.0091(8)
N4 0.0198(10) 0.0268(11) 0.0362(12) 0.0027(9) 0.0062(9) 0.0123(9)
C2 0.0211(11) 0.0199(11) 0.0181(10) 0.0084(8) 0.0052(8) 0.0107(9)
O11 0.0351(9) 0.0247(9) 0.0296(9) 0.0181(7) 0.0199(7) 0.0209(8)
P6 0.0311(3) 0.0200(3) 0.0254(3) 0.0138(2) 0.0176(2) 0.0186(3)
O12 0.0267(8) 0.0182(8) 0.0222(8) 0.0118(6) 0.0126(6) 0.0146(7)

loop_
_atom_type_symbol
_atom_type_description
_atom_type_scat_dispersion_real
_atom_type_scat_dispersion_imag
_atom_type_scat_source
C C 0.0181 0.0091 'International Tables Vol C Tables 4.2.6.8 and 6.1.1.4'
H H 0.0000 0.0000 'International Tables Vol C Tables 4.2.6.8 and 6.1.1.4'
N N 0.0311 0.0180 'International Tables Vol C Tables 4.2.6.8 and 6.1.1.4'
O O 0.0492 0.0322 'International Tables Vol C Tables 4.2.6.8 and 6.1.1.4'
P P 0.2955 0.4335 'International Tables Vol C Tables 4.2.6.8 and 6.1.1.4'
Mg Mg 0.1719 0.1771 'International Tables Vol C Tables 4.2.6.8 and 6.1.1.4'

loop_
_geom_angle_atom_site_label_1
_geom_angle_atom_site_label_2
_geom_angle_atom_site_label_3
_geom_angle
_geom_angle_site_symmetry_1
_geom_angle_site_symmetry_3
_geom_angle_publ_flag
O1 P1 O2 115.98(9) . . ?
O1 P1 H1A 107.5(13) . . ?
O2 P1 H1A 110.6(14) . . ?
O1 P1 H1B 108.7(13) . . ?
O2 P1 H1B 110.4(13) . . ?
H1A P1 H1B 102.9(19) . . ?
O3 P2 O4 116.04(9) . . ?
O3 P2 H2A 109.2(14) . . ?
O4 P2 H2A 110.2(14) . . ?
O3 P2 H2B 112.4(14) . . ?
O4 P2 H2B 107.0(13) . . ?
H2A P2 H2B 100.9(19) . . ?
O6 P3 O5 117.45(12) . . ?
O6 P3 H3A 109.6(17) . . ?
O5 P3 H3A 108.0(17) . . ?
O6 P3 H3B 110.8(16) . . ?
O5 P3 H3B 109.4(16) . . ?
H3A P3 H3B 100(2) . . ?
O10 P5 O9 118.20(11) . . ?
O10 P5 H5A 110.7(16) . . ?
O9 P5 H5A 109.4(17) . . ?
O10 P5 H5B 107.1(16) . . ?
O9 P5 H5B 110.0(16) . . ?
H5A P5 H5B 100(2) . . ?
O7 P4 O8 115.61(10) . . ?
O7 P4 H4A 109.7(18) . . ?
O8 P4 H4A 110.9(18) . . ?
O7 P4 H4B 107.9(15) . . ?
O8 P4 H4B 112.4(15) . . ?
H4A P4 H4B 99(2) . . ?
O10 Mg3 O10 180.0 . 2_556 ?
O10 Mg3 O11 87.55(8) . 2_556 ?
O10 Mg3 O11 92.45(8) 2_556 2_556 ?
O10 Mg3 O11 92.45(8) . . ?
O10 Mg3 O11 87.55(8) 2_556 . ?
O11 Mg3 O11 180.0 2_556 . ?
O10 Mg3 O4 91.00(7) . 1_455 ?
O10 Mg3 O4 89.00(7) 2_556 1_455 ?
O11 Mg3 O4 89.92(6) 2_556 1_455 ?
O11 Mg3 O4 90.08(6) . 1_455 ?
O10 Mg3 O4 89.00(7) . 2_656 ?
O10 Mg3 O4 91.00(7) 2_556 2_656 ?
O11 Mg3 O4 90.08(6) 2_556 2_656 ?
O11 Mg3 O4 89.92(6) . 2_656 ?
O4 Mg3 O4 180.00(8) 1_455 2_656 ?
O5 Mg1 O9 92.23(8) . . ?
O5 Mg1 O12 175.93(7) . 2_666 ?
O9 Mg1 O12 86.22(7) . 2_666 ?
O5 Mg1 O3 91.54(7) . . ?
O9 Mg1 O3 90.56(7) . . ?
O12 Mg1 O3 92.24(7) 2_666 . ?
O5 Mg1 O2 92.90(7) . . ?
O9 Mg1 O2 174.55(7) . . ?
O12 Mg1 O2 88.78(7) 2_666 . ?
O3 Mg1 O2 87.46(7) . . ?
O5 Mg1 O8 85.53(7) . 1_565 ?
O9 Mg1 O8 92.81(7) . 1_565 ?
O12 Mg1 O8 90.78(7) 2_666 1_565 ?
O3 Mg1 O8 175.62(7) . 1_565 ?
O2 Mg1 O8 89.43(7) . 1_565 ?
O6 Mg2 O6 180.00(14) 2_657 . ?
O6 Mg2 O7 86.86(9) 2_657 2_657 ?
O6 Mg2 O7 93.14(9) . 2_657 ?
O6 Mg2 O7 93.14(9) 2_657 . ?
O6 Mg2 O7 86.86(9) . . ?
O7 Mg2 O7 180.00(10) 2_657 . ?
O6 Mg2 O1 88.92(8) 2_657 2_767 ?
O6 Mg2 O1 91.08(8) . 2_767 ?
O7 Mg2 O1 90.05(6) 2_657 2_767 ?
O7 Mg2 O1 89.95(6) . 2_767 ?
O6 Mg2 O1 91.08(8) 2_657 1_445 ?
O6 Mg2 O1 88.92(8) . 1_445 ?
O7 Mg2 O1 89.95(6) 2_657 1_445 ?
O7 Mg2 O1 90.05(6) . 1_445 ?
O1 Mg2 O1 180.0 2_767 1_445 ?
P1 O2 Mg1 130.46(9) . . ?
P2 O4 Mg3 129.35(9) . 1_655 ?
P1 O1 Mg2 134.79(10) . 1_665 ?
P4 O8 Mg1 128.13(10) . 1_545 ?
P2 O3 Mg1 127.82(9) . . ?
P3 O5 Mg1 144.14(12) . . ?
P5 O9 Mg1 151.93(12) . . ?
P4 O7 Mg2 128.31(10) . . ?
P5 O10 Mg3 147.02(13) . . ?
P3 O6 Mg2 147.93(15) . . ?
C1 N3 H3C 120.0 . . ?
C1 N3 H3D 120.0 . . ?
H3C N3 H3D 120.0 . . ?
C1 N2 H2C 120.0 . . ?
C1 N2 H2D 120.0 . . ?
H2C N2 H2D 120.0 . . ?
C1 N1 H1C 120.0 . . ?
C1 N1 H1D 120.0 . . ?
H1C N1 H1D 120.0 . . ?
N3 C1 N1 120.6(2) . . ?
N3 C1 N2 120.0(2) . . ?
N1 C1 N2 119.4(2) . . ?
C2 N5 H5C 120.0 . . ?
C2 N5 H5D 120.0 . . ?
H5C N5 H5D 120.0 . . ?
C2 N6 H6C 120.0 . . ?
C2 N6 H6D 120.0 . . ?
H6C N6 H6D 120.0 . . ?
C2 N4 H4C 120.0 . . ?
C2 N4 H4D 120.0 . . ?
H4C N4 H4D 120.0 . . ?
N5 C2 N6 119.6(2) . . ?
N5 C2 N4 120.7(2) . . ?
N6 C2 N4 119.6(2) . . ?
P6 O11 Mg3 131.80(10) . . ?
O11 P6 O12 115.21(9) . . ?
O11 P6 H6A 104.9(17) . . ?
O12 P6 H6A 111.0(17) . . ?
O11 P6 H6B 111.3(18) . . ?
O12 P6 H6B 106.0(19) . . ?
H6A P6 H6B 108(3) . . ?
P6 O12 Mg1 129.46(9) . 2_666 ?

loop_
_geom_bond_atom_site_label_1
_geom_bond_atom_site_label_2
_geom_bond_distance
_geom_bond_site_symmetry_2
_geom_bond_publ_flag
P1 O1 1.5050(17) . ?
P1 O2 1.5059(16) . ?
P1 H1A 1.27(3) . ?
P1 H1B 1.30(3) . ?
P2 O3 1.5054(15) . ?
P2 O4 1.5067(15) . ?
P2 H2A 1.29(3) . ?
P2 H2B 1.35(3) . ?
P3 O6 1.471(2) . ?
P3 O5 1.4922(18) . ?
P3 H3A 1.35(4) . ?
P3 H3B 1.32(4) . ?
P5 O10 1.4865(18) . ?
P5 O9 1.4876(17) . ?
P5 H5A 1.35(4) . ?
P5 H5B 1.27(3) . ?
P4 O7 1.4992(17) . ?
P4 O8 1.5020(16) . ?
P4 H4A 1.29(4) . ?
P4 H4B 1.31(3) . ?
Mg3 O10 2.0646(17) . ?
Mg3 O10 2.0647(17) 2_556 ?
Mg3 O11 2.0886(16) 2_556 ?
Mg3 O11 2.0886(16) . ?
Mg3 O4 2.0973(15) 1_455 ?
Mg3 O4 2.0973(15) 2_656 ?
Mg1 O5 2.0548(18) . ?
Mg1 O9 2.0698(18) . ?
Mg1 O12 2.0916(16) 2_666 ?
Mg1 O3 2.0969(16) . ?
Mg1 O2 2.1094(16) . ?
Mg1 O8 2.1155(16) 1_565 ?
Mg2 O6 2.0385(19) 2_657 ?
Mg2 O6 2.0386(19) . ?
Mg2 O7 2.0854(16) 2_657 ?
Mg2 O7 2.0854(16) . ?
Mg2 O1 2.1389(16) 2_767 ?
Mg2 O1 2.1389(16) 1_445 ?
O4 Mg3 2.0973(15) 1_655 ?
O1 Mg2 2.1389(15) 1_665 ?
O8 Mg1 2.1155(16) 1_545 ?
N3 C1 1.318(3) . ?
N3 H3C 0.8600 . ?
N3 H3D 0.8600 . ?
N2 C1 1.329(3) . ?
N2 H2C 0.8600 . ?
N2 H2D 0.8600 . ?
N1 C1 1.329(3) . ?
N1 H1C 0.8600 . ?
N1 H1D 0.8600 . ?
N5 C2 1.324(3) . ?
N5 H5C 0.8600 . ?
N5 H5D 0.8600 . ?
N6 C2 1.325(3) . ?
N6 H6C 0.8600 . ?
N6 H6D 0.8600 . ?
N4 C2 1.326(3) . ?
N4 H4C 0.8600 . ?
N4 H4D 0.8600 . ?
O11 P6 1.4982(16) . ?
P6 O12 1.5012(16) . ?
P6 H6A 1.36(4) . ?
P6 H6B 1.26(4) . ?
O12 Mg1 2.0916(16) 2_666 ?

loop_
_geom_torsion_atom_site_label_1
_geom_torsion_atom_site_label_2
_geom_torsion_atom_site_label_3
_geom_torsion_atom_site_label_4
_geom_torsion
_geom_torsion_site_symmetry_1
_geom_torsion_site_symmetry_2
_geom_torsion_site_symmetry_3
_geom_torsion_site_symmetry_4
_geom_torsion_publ_flag
O1 P1 O2 Mg1 158.56(11) . . . . ?
O3 P2 O4 Mg3 163.52(11) . . . 1_655 ?
O2 P1 O1 Mg2 -155.75(12) . . . 1_665 ?
O7 P4 O8 Mg1 159.27(12) . . . 1_545 ?
O4 P2 O3 Mg1 -156.39(11) . . . . ?
O6 P3 O5 Mg1 105.9(2) . . . . ?
O10 P5 O9 Mg1 -106.2(3) . . . . ?
O8 P4 O7 Mg2 -177.55(12) . . . . ?
O9 P5 O10 Mg3 -129.1(2) . . . . ?
O5 P3 O6 Mg2 125.5(2) . . . . ?
Mg3 O11 P6 O12 -179.97(13) . . . . ?
O11 P6 O12 Mg1 167.64(12) . . . 2_666 ?
